data_4067472
loop_
_publ_author_name
'Franken, Andreas'
'McGrath, Thomas D.'
'Stone, F. Gordon A.'

_publ_section_title
;
 Toward Supramolecular Assembly of 10-Vertex {closo-2,1,10-FeC2B7}
 Clusters: Intramolecular Imidate Formation and Polymetallic, Polycluster
 Species
;
_journal_issue 10
_journal_name_full Organometallics
_journal_page_first 2234
_journal_paper_doi 10.1021/om900970x
_journal_volume 29
_journal_year 2010
_chemical_formula_moiety 'C17 H23 B7 Fe N O3 P, C4 H10 O'
_chemical_formula_sum 'C21 H33 B7 Fe N O4 P'
_chemical_formula_weight 525.97
_chemical_name_systematic
; 
 ? 
;
_space_group_IT_number 14
_symmetry_cell_setting monoclinic
_symmetry_space_group_name_Hall '-P 2ybc'
_symmetry_space_group_name_H-M 'P 1 21/c 1'
_atom_sites_solution_hydrogens geom
_atom_sites_solution_primary direct
_atom_sites_solution_secondary difmap
_audit_creation_method SHELXL-97
_cell_angle_alpha 90.00
_cell_angle_beta 101.9970(10)
_cell_angle_gamma 90.00
_cell_formula_units_Z 4
_cell_length_a 17.9304(3)
_cell_length_b 8.37200(10)
_cell_length_c 18.5982(3)
_cell_measurement_reflns_used 8425
_cell_measurement_temperature 110(2)
_cell_measurement_theta_max 29.43
_cell_measurement_theta_min 2.68
_cell_volume 2730.86(7)
_computing_cell_refinement 'Bruker APEX2 (Bruker, 2003)'
_computing_data_collection 'Bruker APEX2 (Bruker, 2003)'
_computing_data_reduction 'Bruker APEX2 (Bruker, 2003)'
_computing_molecular_graphics 'Bruker SHELXTL (Bruker, 2001)'
_computing_publication_material 'Bruker SHELXTL (Bruker, 2001)'
_computing_structure_refinement 'Bruker SHELXTL (Bruker, 2001)'
_computing_structure_solution 'Bruker SHELXTL (Bruker, 2001)'
_diffrn_ambient_temperature 110(2)
_diffrn_measured_fraction_theta_full 0.982
_diffrn_measured_fraction_theta_max 0.929
_diffrn_measurement_device_type 'Bruker-Nonius X8 APEX CCD area detector'
_diffrn_measurement_method 'phi and omega scans'
_diffrn_radiation_monochromator graphite
_diffrn_radiation_source 'fine-focus sealed tube'
_diffrn_radiation_type MoK\a
_diffrn_radiation_wavelength 0.71073
_diffrn_reflns_av_R_equivalents 0.0603
_diffrn_reflns_av_sigmaI/netI 0.0667
_diffrn_reflns_limit_h_max 24
_diffrn_reflns_limit_h_min -24
_diffrn_reflns_limit_k_max 11
_diffrn_reflns_limit_k_min -11
_diffrn_reflns_limit_l_max 24
_diffrn_reflns_limit_l_min -25
_diffrn_reflns_number 24094
_diffrn_reflns_theta_full 25.00
_diffrn_reflns_theta_max 29.58
_diffrn_reflns_theta_min 2.30
_exptl_absorpt_coefficient_mu 0.638
_exptl_absorpt_correction_T_max 0.9354
_exptl_absorpt_correction_T_min 0.8141
_exptl_absorpt_correction_type multi-scan
_exptl_absorpt_process_details 'SADABS (Bruker, 2003)'
_exptl_crystal_colour red
_exptl_crystal_density_diffrn 1.279
_exptl_crystal_density_method 'not measured'
_exptl_crystal_description block
_exptl_crystal_F_000 1096
_exptl_crystal_size_max 0.34
_exptl_crystal_size_mid 0.20
_exptl_crystal_size_min 0.11
_refine_diff_density_max 0.449
_refine_diff_density_min -0.333
_refine_diff_density_rms 0.081
_refine_ls_extinction_method none
_refine_ls_goodness_of_fit_ref 1.024
_refine_ls_hydrogen_treatment constr
_refine_ls_matrix_type full
_refine_ls_number_parameters 320
_refine_ls_number_reflns 7119
_refine_ls_number_restraints 0
_refine_ls_restrained_S_all 1.024
_refine_ls_R_factor_all 0.0764
_refine_ls_R_factor_gt 0.0481
_refine_ls_shift/su_max 0.000
_refine_ls_shift/su_mean 0.000
_refine_ls_structure_factor_coef Fsqd
_refine_ls_weighting_details 'calc w=1/[\s^2^(Fo^2^)+(0.0424P)^2^+1.3427P] where P=(Fo^2^+2Fc^2^)/3'
_refine_ls_weighting_scheme calc
_refine_ls_wR_factor_gt 0.0976
_refine_ls_wR_factor_ref 0.1129
_reflns_number_gt 5113
_reflns_number_total 7119
_reflns_threshold_expression >2sigma(I)
_cod_data_source_file om900970x_si_001.cif
_cod_data_source_block 8a
_cod_original_sg_symbol_H-M P2(1)/c
_cod_database_code 4067472

loop_
_symmetry_equiv_pos_as_xyz
'x, y, z'
'-x, y+1/2, -z+1/2'
'-x, -y, -z'
'x, -y-1/2, z-1/2'

loop_
_atom_site_label
_atom_site_type_symbol
_atom_site_fract_x
_atom_site_fract_y
_atom_site_fract_z
_atom_site_U_iso_or_equiv
_atom_site_adp_type
_atom_site_occupancy
_atom_site_symmetry_multiplicity
_atom_site_calc_flag
_atom_site_refinement_flags
C1 C 0.15923(13) 0.8082(2) 0.05877(12) 0.0161(5) Uani 1 1 d .
O1 O 0.10769(9) 0.92047(17) 0.01721(9) 0.0185(3) Uani 1 1 d .
C2 C 0.12600(14) 1.0699(2) 0.03996(13) 0.0175(5) Uani 1 1 d .
C3 C 0.07432(15) 1.1951(3) 0.00030(14) 0.0258(6) Uani 1 1 d .
H3A H 0.0247 1.1883 0.0143 0.039 Uiso 1 1 calc R
H3B H 0.0677 1.1786 -0.0528 0.039 Uiso 1 1 calc R
H3C H 0.0966 1.3007 0.0133 0.039 Uiso 1 1 calc R
N1 N 0.18435(11) 1.0867(2) 0.09210(10) 0.0168(4) Uani 1 1 d .
H1 H 0.1982 1.1816 0.1105 0.020 Uiso 1 1 calc R
Fe2 Fe 0.242298(18) 0.89390(3) 0.130036(17) 0.01385(9) Uani 1 1 d .
B3 B 0.14591(16) 0.7264(3) 0.13367(14) 0.0180(5) Uani 1 1 d .
H3 H 0.0976 0.7560 0.1610 0.022 Uiso 1 1 calc R
B4 B 0.14469(16) 0.6218(3) 0.04484(15) 0.0194(6) Uani 1 1 d .
H4 H 0.0956 0.5728 0.0034 0.023 Uiso 1 1 calc R
B5 B 0.23160(16) 0.7344(3) 0.03232(14) 0.0182(5) Uani 1 1 d .
H5 H 0.2501 0.7706 -0.0193 0.022 Uiso 1 1 calc R
B6 B 0.24031(16) 0.6708(3) 0.18704(15) 0.0185(5) Uani 1 1 d .
H6 H 0.2544 0.6868 0.2482 0.022 Uiso 1 1 calc R
B7 B 0.17824(16) 0.5228(3) 0.13125(14) 0.0190(6) Uani 1 1 d .
H7 H 0.1441 0.4239 0.1490 0.023 Uiso 1 1 calc R
B8 B 0.23686(16) 0.5279(3) 0.06017(15) 0.0196(6) Uani 1 1 d .
H8 H 0.2490 0.4339 0.0213 0.023 Uiso 1 1 calc R
B9 B 0.30188(16) 0.6751(3) 0.11481(14) 0.0180(5) Uani 1 1 d .
H9 H 0.3644 0.6940 0.1186 0.022 Uiso 1 1 calc R
C10 C 0.26908(14) 0.5185(3) 0.14737(13) 0.0193(5) Uani 1 1 d .
H10 H 0.3039 0.4246 0.1754 0.023 Uiso 1 1 calc R
C20 C 0.32992(14) 0.9777(3) 0.12152(13) 0.0188(5) Uani 1 1 d .
O20 O 0.38625(10) 1.0312(2) 0.11290(10) 0.0295(4) Uani 1 1 d .
P1 P 0.25674(3) 0.99248(6) 0.24104(3) 0.01550(13) Uani 1 1 d .
O2 O 0.27104(10) 1.18176(17) 0.23549(8) 0.0199(4) Uani 1 1 d .
H2 H 0.2879 1.2187 0.2777 0.024 Uiso 1 1 calc R
C11 C 0.17098(14) 0.9813(3) 0.27919(12) 0.0177(5) Uani 1 1 d .
C12 C 0.11519(15) 1.0974(3) 0.25907(14) 0.0265(6) Uani 1 1 d .
H12 H 0.1234 1.1830 0.2281 0.032 Uiso 1 1 calc R
C13 C 0.04724(16) 1.0888(3) 0.28401(15) 0.0334(6) Uani 1 1 d .
H13 H 0.0094 1.1689 0.2703 0.040 Uiso 1 1 calc R
C14 C 0.03470(15) 0.9640(3) 0.32875(14) 0.0302(6) Uani 1 1 d .
H14 H -0.0115 0.9586 0.3460 0.036 Uiso 1 1 calc R
C15 C 0.08967(15) 0.8471(3) 0.34831(13) 0.0250(5) Uani 1 1 d .
H15 H 0.0808 0.7607 0.3786 0.030 Uiso 1 1 calc R
C16 C 0.15756(14) 0.8550(3) 0.32392(12) 0.0197(5) Uani 1 1 d .
H16 H 0.1951 0.7743 0.3377 0.024 Uiso 1 1 calc R
C21 C 0.33402(14) 0.9253(3) 0.31465(13) 0.0189(5) Uani 1 1 d .
C22 C 0.33406(15) 0.9613(3) 0.38803(13) 0.0244(5) Uani 1 1 d .
H22 H 0.2917 1.0149 0.4003 0.029 Uiso 1 1 calc R
C23 C 0.39552(17) 0.9193(3) 0.44292(14) 0.0333(7) Uani 1 1 d .
H23 H 0.3950 0.9433 0.4927 0.040 Uiso 1 1 calc R
C24 C 0.45745(17) 0.8429(3) 0.42564(15) 0.0356(7) Uani 1 1 d .
H24 H 0.4997 0.8154 0.4635 0.043 Uiso 1 1 calc R
C25 C 0.45847(16) 0.8059(3) 0.35340(15) 0.0345(7) Uani 1 1 d .
H25 H 0.5014 0.7534 0.3416 0.041 Uiso 1 1 calc R
C26 C 0.39653(15) 0.8458(3) 0.29817(14) 0.0269(6) Uani 1 1 d .
H26 H 0.3968 0.8187 0.2486 0.032 Uiso 1 1 calc R
O100 O 0.33199(12) 1.3571(2) 0.35195(10) 0.0322(4) Uani 1 1 d .
C5 C 0.4121(2) 1.3681(4) 0.3736(2) 0.0522(9) Uani 1 1 d .
H5A H 0.4293 1.3079 0.4200 0.063 Uiso 1 1 calc R
H5B H 0.4268 1.4813 0.3831 0.063 Uiso 1 1 calc R
C6 C 0.4500(2) 1.3037(5) 0.3167(3) 0.0764(14) Uani 1 1 d .
H6A H 0.4307 1.1961 0.3029 0.115 Uiso 1 1 calc R
H6B H 0.5051 1.2989 0.3360 0.115 Uiso 1 1 calc R
H6C H 0.4394 1.3732 0.2734 0.115 Uiso 1 1 calc R
C7 C 0.2918(2) 1.4428(4) 0.39818(17) 0.0496(9) Uani 1 1 d .
H7A H 0.3035 1.5582 0.3966 0.059 Uiso 1 1 calc R
H7B H 0.3083 1.4057 0.4496 0.059 Uiso 1 1 calc R
C8 C 0.2083(2) 1.4171(4) 0.3731(2) 0.0506(9) Uani 1 1 d .
H8A H 0.1928 1.4468 0.3211 0.076 Uiso 1 1 calc R
H8B H 0.1808 1.4833 0.4024 0.076 Uiso 1 1 calc R
H8C H 0.1963 1.3044 0.3791 0.076 Uiso 1 1 calc R

loop_
_atom_site_aniso_label
_atom_site_aniso_U_11
_atom_site_aniso_U_22
_atom_site_aniso_U_33
_atom_site_aniso_U_23
_atom_site_aniso_U_13
_atom_site_aniso_U_12
C1 0.0169(12) 0.0123(10) 0.0183(11) 0.0009(9) 0.0020(9) 0.0005(8)
O1 0.0170(9) 0.0151(7) 0.0207(8) 0.0014(6) -0.0021(7) -0.0005(6)
C2 0.0192(12) 0.0140(10) 0.0191(11) 0.0017(9) 0.0035(10) -0.0020(9)
C3 0.0205(14) 0.0195(11) 0.0332(14) 0.0033(10) -0.0043(11) 0.0003(10)
N1 0.0185(11) 0.0123(8) 0.0187(10) -0.0016(7) 0.0019(8) -0.0022(7)
Fe2 0.01380(18) 0.01319(15) 0.01415(17) 0.00019(12) 0.00196(13) -0.00091(12)
B3 0.0213(14) 0.0154(11) 0.0182(13) -0.0003(10) 0.0060(11) -0.0014(10)
B4 0.0209(15) 0.0144(11) 0.0225(14) -0.0019(10) 0.0040(12) -0.0041(10)
B5 0.0209(14) 0.0172(12) 0.0173(13) -0.0013(10) 0.0056(11) -0.0015(10)
B6 0.0189(14) 0.0171(11) 0.0197(13) 0.0004(10) 0.0044(11) -0.0020(10)
B7 0.0223(15) 0.0147(12) 0.0202(13) 0.0015(10) 0.0050(12) -0.0008(10)
B8 0.0234(15) 0.0153(12) 0.0208(13) 0.0005(10) 0.0065(12) -0.0018(10)
B9 0.0186(14) 0.0178(12) 0.0181(13) 0.0007(10) 0.0051(11) 0.0012(10)
C10 0.0223(13) 0.0149(10) 0.0203(12) 0.0017(9) 0.0039(10) 0.0001(9)
C20 0.0205(13) 0.0165(10) 0.0187(11) 0.0005(9) 0.0022(10) 0.0005(9)
O20 0.0195(10) 0.0303(9) 0.0396(11) 0.0015(8) 0.0079(9) -0.0054(8)
P1 0.0172(3) 0.0146(3) 0.0142(3) 0.0005(2) 0.0020(2) 0.0001(2)
O2 0.0254(10) 0.0164(7) 0.0164(8) -0.0007(6) 0.0012(7) -0.0022(7)
C11 0.0189(12) 0.0202(11) 0.0136(11) -0.0031(9) 0.0029(9) 0.0001(9)
C12 0.0265(15) 0.0290(13) 0.0246(13) 0.0059(11) 0.0069(11) 0.0046(11)
C13 0.0254(15) 0.0437(16) 0.0323(15) 0.0051(13) 0.0086(12) 0.0134(12)
C14 0.0193(14) 0.0447(16) 0.0280(14) -0.0007(12) 0.0079(12) -0.0012(12)
C15 0.0265(15) 0.0310(13) 0.0180(12) 0.0008(10) 0.0057(11) -0.0031(11)
C16 0.0219(13) 0.0207(11) 0.0157(11) -0.0016(9) 0.0019(10) 0.0003(9)
C21 0.0194(13) 0.0180(11) 0.0172(11) 0.0026(9) -0.0008(10) -0.0024(9)
C22 0.0247(14) 0.0284(12) 0.0191(12) -0.0010(10) 0.0019(11) -0.0089(10)
C23 0.0317(17) 0.0454(16) 0.0183(13) 0.0027(12) -0.0050(12) -0.0134(13)
C24 0.0249(16) 0.0433(16) 0.0300(15) 0.0119(13) -0.0142(13) -0.0057(12)
C25 0.0232(15) 0.0387(15) 0.0370(16) 0.0053(13) -0.0046(13) 0.0079(12)
C26 0.0231(14) 0.0317(13) 0.0236(13) 0.0025(11) -0.0004(11) 0.0040(11)
O100 0.0390(12) 0.0263(9) 0.0288(10) -0.0095(8) 0.0015(9) -0.0037(8)
C5 0.044(2) 0.0444(18) 0.056(2) -0.0030(16) -0.0178(18) -0.0120(16)
C6 0.028(2) 0.076(3) 0.123(4) -0.041(3) 0.010(2) -0.0162(19)
C7 0.077(3) 0.0418(17) 0.0331(16) -0.0187(14) 0.0183(18) -0.0103(17)
C8 0.070(3) 0.0344(16) 0.060(2) -0.0155(15) 0.043(2) -0.0075(16)

loop_
_atom_type_symbol
_atom_type_description
_atom_type_scat_dispersion_real
_atom_type_scat_dispersion_imag
_atom_type_scat_source
C C 0.0033 0.0016 'International Tables Vol C Tables 4.2.6.8 and 6.1.1.4'
H H 0.0000 0.0000 'International Tables Vol C Tables 4.2.6.8 and 6.1.1.4'
B B 0.0013 0.0007 'International Tables Vol C Tables 4.2.6.8 and 6.1.1.4'
Fe Fe 0.3463 0.8444 'International Tables Vol C Tables 4.2.6.8 and 6.1.1.4'
N N 0.0061 0.0033 'International Tables Vol C Tables 4.2.6.8 and 6.1.1.4'
O O 0.0106 0.0060 'International Tables Vol C Tables 4.2.6.8 and 6.1.1.4'
P P 0.1023 0.0942 'International Tables Vol C Tables 4.2.6.8 and 6.1.1.4'

loop_
_geom_angle_atom_site_label_1
_geom_angle_atom_site_label_2
_geom_angle_atom_site_label_3
_geom_angle
O1 C1 B4 119.39(19)
O1 C1 B5 124.17(18)
B4 C1 B5 71.84(16)
O1 C1 B3 123.47(19)
B4 C1 B3 71.10(16)
B5 C1 B3 112.03(18)
O1 C1 Fe2 116.81(14)
B4 C1 Fe2 123.79(16)
B5 C1 Fe2 78.13(14)
B3 C1 Fe2 78.17(13)
C2 O1 C1 110.80(17)
N1 C2 O1 116.80(19)
N1 C2 C3 128.7(2)
O1 C2 C3 114.5(2)
C2 C3 H3A 109.5
C2 C3 H3B 109.5
H3A C3 H3B 109.5
C2 C3 H3C 109.5
H3A C3 H3C 109.5
H3B C3 H3C 109.5
C2 N1 Fe2 117.99(15)
C2 N1 H1 121.0
Fe2 N1 H1 121.0
C20 Fe2 C1 131.93(10)
C20 Fe2 N1 93.19(9)
C1 Fe2 N1 77.43(8)
C20 Fe2 B6 119.84(10)
C1 Fe2 B6 85.74(10)
N1 Fe2 B6 145.74(9)
C20 Fe2 B9 81.46(10)
C1 Fe2 B9 85.80(10)
N1 Fe2 B9 152.02(9)
B6 Fe2 B9 52.42(10)
C20 Fe2 P1 90.10(8)
C1 Fe2 P1 135.78(7)
N1 Fe2 P1 88.80(6)
B6 Fe2 P1 82.73(7)
B9 Fe2 P1 118.48(7)
C20 Fe2 B5 95.31(10)
C1 Fe2 B5 44.72(10)
N1 Fe2 B5 104.42(9)
B6 Fe2 B5 82.78(10)
B9 Fe2 B5 49.41(10)
P1 Fe2 B5 165.36(7)
C20 Fe2 B3 164.45(10)
C1 Fe2 B3 44.92(9)
N1 Fe2 B3 99.86(9)
B6 Fe2 B3 49.38(10)
B9 Fe2 B3 83.05(10)
P1 Fe2 B3 98.55(7)
B5 Fe2 B3 73.34(10)
C1 B3 B7 105.88(18)
C1 B3 B6 106.81(19)
B7 B3 B6 60.58(14)
C1 B3 B4 53.96(13)
B7 B3 B4 58.62(14)
B6 B3 B4 101.51(18)
C1 B3 Fe2 56.91(11)
B7 B3 Fe2 109.70(16)
B6 B3 Fe2 62.87(11)
B4 B3 Fe2 97.72(14)
C1 B3 H3 124.4
B7 B3 H3 120.3
B6 B3 H3 121.6
B4 B3 H3 129.7
Fe2 B3 H3 123.4
C1 B4 B7 107.03(19)
C1 B4 B8 106.74(19)
B7 B4 B8 62.03(15)
C1 B4 B3 54.94(13)
B7 B4 B3 58.95(14)
B8 B4 B3 102.90(18)
C1 B4 B5 54.31(14)
B7 B4 B5 102.13(18)
B8 B4 B5 58.65(14)
B3 B4 B5 90.97(16)
C1 B4 H4 123.3
B7 B4 H4 121.0
B8 B4 H4 120.9
B3 B4 H4 130.1
B5 B4 H4 130.8
C1 B5 B8 106.20(18)
C1 B5 B9 107.80(18)
B8 B5 B9 61.02(14)
C1 B5 B4 53.85(14)
B8 B5 B4 58.50(14)
B9 B5 B4 101.74(17)
C1 B5 Fe2 57.16(11)
B8 B5 Fe2 110.46(15)
B9 B5 Fe2 63.52(11)
B4 B5 Fe2 97.62(14)
C1 B5 H5 124.1
B8 B5 H5 119.9
B9 B5 H5 121.0
B4 B5 H5 130.0
Fe2 B5 H5 123.0
C10 B6 B3 107.47(19)
C10 B6 B7 54.64(14)
B3 B6 B7 58.85(14)
C10 B6 B9 53.52(14)
B3 B6 B9 102.59(17)
B7 B6 B9 89.22(16)
C10 B6 Fe2 114.95(16)
B3 B6 Fe2 67.74(11)
B7 B6 Fe2 112.17(15)
B9 B6 Fe2 64.23(11)
C10 B6 H6 122.2
B3 B6 H6 120.4
B7 B6 H6 129.5
B9 B6 H6 132.1
Fe2 B6 H6 111.9
C10 B7 B4 108.54(19)
C10 B7 B3 109.77(19)
B4 B7 B3 62.43(14)
C10 B7 B6 55.49(14)
B4 B7 B6 104.22(17)
B3 B7 B6 60.58(14)
C10 B7 B8 54.94(15)
B4 B7 B8 59.03(15)
B3 B7 B8 103.25(17)
B6 B7 B8 91.18(17)
C10 B7 H7 121.9
B4 B7 H7 120.2
B3 B7 H7 119.5
B6 B7 H7 129.6
B8 B7 H7 130.8
C10 B8 B4 107.91(19)
C10 B8 B5 108.91(18)
B4 B8 B5 62.85(15)
C10 B8 B9 54.87(14)
B4 B8 B9 104.46(17)
B5 B8 B9 60.52(14)
C10 B8 B7 54.32(15)
B4 B8 B7 58.95(15)
B5 B8 B7 102.93(17)
B9 B8 B7 90.55(17)
C10 B8 H8 122.6
B4 B8 H8 120.0
B5 B8 H8 119.6
B9 B8 H8 129.7
B7 B8 H8 131.2
C10 B9 B5 107.07(19)
C10 B9 B8 54.87(14)
B5 B9 B8 58.46(14)
C10 B9 B6 53.73(14)
B5 B9 B6 101.31(18)
B8 B9 B6 89.04(16)
C10 B9 Fe2 114.31(16)
B5 B9 Fe2 67.07(12)
B8 B9 Fe2 111.31(16)
B6 B9 Fe2 63.35(11)
C10 B9 H9 122.1
B5 B9 H9 121.2
B8 B9 H9 129.6
B6 B9 H9 132.6
Fe2 B9 H9 112.7
B7 C10 B8 70.73(17)
B7 C10 B9 110.49(19)
B8 C10 B9 70.26(16)
B7 C10 B6 69.87(17)
B8 C10 B6 109.95(19)
B9 C10 B6 72.76(16)
B7 C10 H10 125.4
B8 C10 H10 125.4
B9 C10 H10 124.1
B6 C10 H10 124.6
O20 C20 Fe2 177.2(2)
O2 P1 C21 104.20(10)
O2 P1 C11 103.49(10)
C21 P1 C11 105.23(11)
O2 P1 Fe2 107.43(6)
C21 P1 Fe2 120.97(8)
C11 P1 Fe2 113.80(7)
P1 O2 H2 109.5
C12 C11 C16 119.1(2)
C12 C11 P1 118.52(18)
C16 C11 P1 122.24(18)
C11 C12 C13 120.4(2)
C11 C12 H12 119.8
C13 C12 H12 119.8
C14 C13 C12 120.1(3)
C14 C13 H13 119.9
C12 C13 H13 119.9
C15 C14 C13 119.8(3)
C15 C14 H14 120.1
C13 C14 H14 120.1
C14 C15 C16 120.4(2)
C14 C15 H15 119.8
C16 C15 H15 119.8
C15 C16 C11 120.2(2)
C15 C16 H16 119.9
C11 C16 H16 119.9
C26 C21 C22 118.8(2)
C26 C21 P1 120.23(18)
C22 C21 P1 120.85(19)
C23 C22 C21 120.3(3)
C23 C22 H22 119.9
C21 C22 H22 119.9
C24 C23 C22 120.2(3)
C24 C23 H23 119.9
C22 C23 H23 119.9
C23 C24 C25 120.4(3)
C23 C24 H24 119.8
C25 C24 H24 119.8
C24 C25 C26 119.7(3)
C24 C25 H25 120.2
C26 C25 H25 120.2
C25 C26 C21 120.6(2)
C25 C26 H26 119.7
C21 C26 H26 119.7
C5 O100 C7 114.0(2)
O100 C5 C6 111.4(3)
O100 C5 H5A 109.4
C6 C5 H5A 109.4
O100 C5 H5B 109.4
C6 C5 H5B 109.4
H5A C5 H5B 108.0
C5 C6 H6A 109.5
C5 C6 H6B 109.5
H6A C6 H6B 109.5
C5 C6 H6C 109.5
H6A C6 H6C 109.5
H6B C6 H6C 109.5
O100 C7 C8 109.9(2)
O100 C7 H7A 109.7
C8 C7 H7A 109.7
O100 C7 H7B 109.7
C8 C7 H7B 109.7
H7A C7 H7B 108.2
C7 C8 H8A 109.5
C7 C8 H8B 109.5
H8A C8 H8B 109.5
C7 C8 H8C 109.5
H8A C8 H8C 109.5
H8B C8 H8C 109.5

loop_
_geom_bond_atom_site_label_1
_geom_bond_atom_site_label_2
_geom_bond_distance
C1 O1 1.427(3)
C1 B4 1.595(3)
C1 B5 1.604(3)
C1 B3 1.614(3)
C1 Fe2 1.915(2)
O1 C2 1.339(2)
C2 N1 1.278(3)
C2 C3 1.489(3)
C3 H3A 0.9800
C3 H3B 0.9800
C3 H3C 0.9800
N1 Fe2 1.9692(18)
N1 H1 0.8800
Fe2 C20 1.758(2)
Fe2 B6 2.152(2)
Fe2 B9 2.168(3)
Fe2 P1 2.1881(6)
Fe2 B5 2.231(3)
Fe2 B3 2.238(3)
B3 B7 1.803(4)
B3 B6 1.835(4)
B3 B4 1.866(4)
B3 H3 1.1200
B4 B7 1.797(4)
B4 B8 1.798(4)
B4 B5 1.877(4)
B4 H4 1.1200
B5 B8 1.801(4)
B5 B9 1.840(4)
B5 H5 1.1200
B6 C10 1.611(3)
B6 B7 1.835(4)
B6 B9 1.908(4)
B6 H6 1.1200
B7 C10 1.594(4)
B7 B8 1.852(4)
B7 H7 1.1200
B8 C10 1.606(4)
B8 B9 1.849(4)
B8 H8 1.1200
B9 C10 1.606(3)
B9 H9 1.1200
C10 H10 1.0699
C20 O20 1.146(3)
P1 O2 1.6120(16)
P1 C21 1.823(2)
P1 C11 1.825(2)
O2 H2 0.8400
C11 C12 1.389(3)
C11 C16 1.397(3)
C12 C13 1.393(4)
C12 H12 0.9500
C13 C14 1.383(4)
C13 H13 0.9500
C14 C15 1.383(4)
C14 H14 0.9500
C15 C16 1.386(3)
C15 H15 0.9500
C16 H16 0.9500
C21 C26 1.391(3)
C21 C22 1.398(3)
C22 C23 1.383(4)
C22 H22 0.9500
C23 C24 1.376(4)
C23 H23 0.9500
C24 C25 1.382(4)
C24 H24 0.9500
C25 C26 1.388(4)
C25 H25 0.9500
C26 H26 0.9500
O100 C5 1.411(4)
O100 C7 1.425(4)
C5 C6 1.474(5)
C5 H5A 0.9900
C5 H5B 0.9900
C6 H6A 0.9800
C6 H6B 0.9800
C6 H6C 0.9800
C7 C8 1.489(5)
C7 H7A 0.9900
C7 H7B 0.9900
C8 H8A 0.9800
C8 H8B 0.9800
C8 H8C 0.9800

loop_
_geom_hbond_atom_site_label_D
_geom_hbond_atom_site_label_H
_geom_hbond_atom_site_label_A
_geom_hbond_distance_DH
_geom_hbond_distance_HA
_geom_hbond_distance_DA
_geom_hbond_angle_DHA
N1 H1 O2 0.88 2.42 2.905(2) 115.3
O2 H2 O100 0.84 1.85 2.657(2) 160.7
